data_4130008
loop_
_publ_author_name
'Chatelain, Lucile'
'Scopelliti, Rosario'
'Mazzanti, Marinella'

_publ_section_title
;
 Synthesis and Structure of Nitride-Bridged Uranium(III) Complexes.
;
_journal_issue 6
_journal_name_full 'Journal of the American Chemical Society'
_journal_page_first 1784
_journal_page_last 1787
_journal_paper_doi 10.1021/jacs.5b12620
_journal_volume 138
_journal_year 2016
_chemical_formula_moiety 'C72 H162 Cs3 N O24 Si6 U2'
_chemical_formula_sum 'C72 H162 Cs3 N O24 Si6 U2'
_chemical_formula_weight 2469.35
_space_group_crystal_system orthorhombic
_space_group_IT_number 34
_space_group_name_Hall 'P 2 -2n'
_space_group_name_H-M_alt 'P n n 2'
_atom_sites_solution_hydrogens geom
_atom_sites_solution_primary direct
_atom_sites_solution_secondary difmap
_audit_creation_method SHELXL-2014/7
_audit_update_record
;
2015-11-06 # Formatted by publCIF

;
_cell_angle_alpha 90
_cell_angle_beta 90
_cell_angle_gamma 90
_cell_formula_units_Z 2
_cell_length_a 14.215(2)
_cell_length_b 17.0473(14)
_cell_length_c 24.193(3)
_cell_measurement_reflns_used 570
_cell_measurement_temperature 100(2)
_cell_measurement_theta_max 22
_cell_measurement_theta_min 3
_cell_volume 5862.6(12)
_computing_cell_refinement 'Dirax/lsq (Duisenberg & Schreurs, 1989-2000)'
_computing_data_collection 'Collect (Bruker AXS BV, 1997-2004)'
_computing_data_reduction 'EvalCCD (Duisenberg & Schreurs, 1990-2000)'
_computing_molecular_graphics 'Bruker SHELXTL'
_computing_publication_material 'Bruker SHELXTL'
_computing_structure_refinement 'SHELXL-2014/7 (Sheldrick, 2014)'
_computing_structure_solution 'SHELXT (Sheldrick, 2015)'
_diffrn_ambient_temperature 100(2)
_diffrn_measured_fraction_theta_full 0.999
_diffrn_measured_fraction_theta_max 0.999
_diffrn_measurement_device_type 'Bruker APEX II CCD'
_diffrn_measurement_method 'phi and omega scans'
_diffrn_radiation_monochromator graphite
_diffrn_radiation_source 'sealed tube'
_diffrn_radiation_type MoK\a
_diffrn_radiation_wavelength 0.71073
_diffrn_reflns_av_R_equivalents 0.0885
_diffrn_reflns_av_unetI/netI 0.0649
_diffrn_reflns_Laue_measured_fraction_full 0.999
_diffrn_reflns_Laue_measured_fraction_max 0.999
_diffrn_reflns_limit_h_max 20
_diffrn_reflns_limit_h_min -20
_diffrn_reflns_limit_k_max 23
_diffrn_reflns_limit_k_min -23
_diffrn_reflns_limit_l_max 34
_diffrn_reflns_limit_l_min -34
_diffrn_reflns_number 82819
_diffrn_reflns_point_group_measured_fraction_full 0.999
_diffrn_reflns_point_group_measured_fraction_max 0.999
_diffrn_reflns_theta_full 25.242
_diffrn_reflns_theta_max 29.999
_diffrn_reflns_theta_min 2.047
_exptl_absorpt_coefficient_mu 3.791
_exptl_absorpt_correction_T_max 0.5989
_exptl_absorpt_correction_T_min 0.3569
_exptl_absorpt_correction_type multi-scan
_exptl_absorpt_process_details 'SADABS 2008, Bruker AXS, 2008'
_exptl_crystal_colour black
_exptl_crystal_density_diffrn 1.399
_exptl_crystal_description prism
_exptl_crystal_F_000 2452
_exptl_crystal_size_max 0.383
_exptl_crystal_size_mid 0.220
_exptl_crystal_size_min 0.214
_refine_diff_density_max 5.369
_refine_diff_density_min -3.666
_refine_diff_density_rms 0.241
_refine_ls_abs_structure_details
;
 Refined as an inversion twin.
;
_refine_ls_abs_structure_Flack 0.388(11)
_refine_ls_extinction_method none
_refine_ls_goodness_of_fit_ref 1.054
_refine_ls_hydrogen_treatment constr
_refine_ls_matrix_type full
_refine_ls_number_parameters 493
_refine_ls_number_reflns 16936
_refine_ls_number_restraints 43
_refine_ls_restrained_S_all 1.054
_refine_ls_R_factor_all 0.0840
_refine_ls_R_factor_gt 0.0613
_refine_ls_shift/su_max 0.003
_refine_ls_shift/su_mean 0.000
_refine_ls_structure_factor_coef Fsqd
_refine_ls_weighting_details 'w=1/[\s^2^(Fo^2^)+(0.0897P)^2^+39.7442P] where P=(Fo^2^+2Fc^2^)/3'
_refine_ls_weighting_scheme calc
_refine_ls_wR_factor_gt 0.1540
_refine_ls_wR_factor_ref 0.1756
_reflns_Friedel_coverage 0.958
_reflns_Friedel_fraction_full 0.999
_reflns_Friedel_fraction_max 0.999
_reflns_number_gt 13521
_reflns_number_total 16936
_reflns_threshold_expression 'I > 2\s(I)'
_cod_data_source_file ja5b12620_si_003.cif
_cod_data_source_block shelx
_cod_original_cell_volume 5862.6(13)
_cod_database_code 4130008
_publcif_datablock.id {06c0ceee-0c9a-41af-8cba-0180f496c115}

_shelx_shelxl_version_number 2014/7
_shelx_space_group_comment
;
The symmetry employed for this shelxl refinement is uniquely defined
by the following loop, which should always be used as a source of
symmetry information in preference to the above space-group names.
They are only intended as comments.
;
_shelx_estimated_absorpt_t_min 0.325
_shelx_estimated_absorpt_t_max 0.498
_publcif_info_exptl_table_max_cols 4
_publcif_info_exptl_table_use_headnotes n

loop_
_space_group_symop_operation_xyz
'x, y, z'
'-x, -y, z'
'x+1/2, -y+1/2, z+1/2'
'-x+1/2, y+1/2, z+1/2'

loop_
_atom_site_label
_atom_site_type_symbol
_atom_site_fract_x
_atom_site_fract_y
_atom_site_fract_z
_atom_site_U_iso_or_equiv
_atom_site_adp_type
_atom_site_occupancy
_atom_site_site_symmetry_order
_atom_site_calc_flag
_atom_site_refinement_flags_posn
_atom_site_refinement_flags_adp
_atom_site_refinement_flags_occupancy
U1 U 0.47984(3) 0.37520(2) 0.45017(3) 0.02101(10) Uani 1 1 d . . .
Cs1 Cs 0.71418(8) 0.48312(6) 0.39829(6) 0.0531(3) Uani 1 1 d . . .
Cs2 Cs 0.5192(2) 0.4908(3) 0.58693(7) 0.0450(9) Uani 0.5 1 d . . P
Si1 Si 0.3392(4) 0.3352(3) 0.3176(2) 0.0478(13) Uani 1 1 d . . .
Si2 Si 0.3577(3) 0.3143(2) 0.58516(18) 0.0332(8) Uani 1 1 d . . .
Si3 Si 0.7210(2) 0.27577(19) 0.4491(2) 0.0304(6) Uani 1 1 d . . .
O1 O 0.3825(8) 0.3603(6) 0.3742(4) 0.032(2) Uani 1 1 d . . .
O2 O 0.4052(11) 0.3039(12) 0.2728(7) 0.077(5) Uani 1 1 d . . .
O3 O 0.2688(8) 0.4064(7) 0.2992(4) 0.041(2) Uani 1 1 d . . .
O4 O 0.2582(12) 0.2617(10) 0.3284(7) 0.071(4) Uani 1 1 d . . .
O21 O 0.4108(8) 0.3484(6) 0.5320(4) 0.034(2) Uani 1 1 d . . .
O22 O 0.2456(9) 0.3058(7) 0.5774(5) 0.047(3) Uani 1 1 d . . .
O23 O 0.3921(9) 0.2265(7) 0.6063(6) 0.055(3) Uani 1 1 d . . .
O24 O 0.3858(9) 0.3738(7) 0.6373(4) 0.041(3) Uani 1 1 d . . .
O41 O 0.6298(7) 0.3288(5) 0.4454(5) 0.036(2) Uani 1 1 d . . .
O42 O 0.7197(9) 0.1973(6) 0.4103(5) 0.045(3) Uani 1 1 d . . .
O43 O 0.7475(8) 0.2442(7) 0.5103(5) 0.044(3) Uani 1 1 d . . .
O44 O 0.8057(7) 0.3297(6) 0.4238(4) 0.032(2) Uani 1 1 d . . .
N1 N 0.5000 0.5000 0.4546(9) 0.032(3) Uani 1 2 d S T P
C1 C 0.5028(16) 0.3248(15) 0.2567(8) 0.080(8) Uani 1 1 d D U .
C2 C 0.566(2) 0.282(2) 0.2916(12) 0.138(14) Uani 1 1 d D U .
H2A H 0.5552 0.2963 0.3303 0.208 Uiso 1 1 calc R U .
H2B H 0.5544 0.2253 0.2870 0.208 Uiso 1 1 calc R U .
H2C H 0.6310 0.2936 0.2813 0.208 Uiso 1 1 calc R U .
C3 C 0.512(2) 0.4077(19) 0.2663(15) 0.121(13) Uani 1 1 d D U .
H3A H 0.5030 0.4187 0.3057 0.182 Uiso 1 1 calc R U .
H3B H 0.5748 0.4250 0.2550 0.182 Uiso 1 1 calc R U .
H3C H 0.4643 0.4359 0.2447 0.182 Uiso 1 1 calc R U .
C4 C 0.515(2) 0.306(2) 0.2001(10) 0.124(13) Uani 1 1 d D U .
H4A H 0.4712 0.3362 0.1776 0.186 Uiso 1 1 calc R U .
H4B H 0.5799 0.3179 0.1889 0.186 Uiso 1 1 calc R U .
H4C H 0.5033 0.2496 0.1946 0.186 Uiso 1 1 calc R U .
C5 C 0.2060(14) 0.4189(16) 0.2530(8) 0.063(5) Uani 1 1 d . U .
C6 C 0.271(2) 0.4331(17) 0.2008(9) 0.078(7) Uani 1 1 d . U .
H6A H 0.2310 0.4419 0.1682 0.116 Uiso 1 1 calc R U .
H6B H 0.3104 0.4792 0.2071 0.116 Uiso 1 1 calc R U .
H6C H 0.3104 0.3869 0.1947 0.116 Uiso 1 1 calc R U .
C7 C 0.156(2) 0.492(2) 0.2650(12) 0.102(9) Uani 1 1 d . U .
H7A H 0.1123 0.5037 0.2349 0.153 Uiso 1 1 calc R U .
H7B H 0.1213 0.4865 0.2997 0.153 Uiso 1 1 calc R U .
H7C H 0.2017 0.5349 0.2685 0.153 Uiso 1 1 calc R U .
C8 C 0.150(3) 0.344(2) 0.2381(13) 0.115(11) Uani 1 1 d . U .
H8A H 0.1085 0.3555 0.2067 0.172 Uiso 1 1 calc R U .
H8B H 0.1937 0.3023 0.2282 0.172 Uiso 1 1 calc R U .
H8C H 0.1121 0.3281 0.2699 0.172 Uiso 1 1 calc R U .
C9 C 0.2715(14) 0.1833(14) 0.3312(13) 0.073(7) Uani 1 1 d . . .
C10 C 0.266(4) 0.142(2) 0.2759(14) 0.139(19) Uani 1 1 d . . .
H10A H 0.2761 0.0860 0.2810 0.209 Uiso 1 1 calc R U .
H10B H 0.2036 0.1511 0.2597 0.209 Uiso 1 1 calc R U .
H10C H 0.3142 0.1636 0.2512 0.209 Uiso 1 1 calc R U .
C11 C 0.177(3) 0.1488(17) 0.3608(14) 0.100(10) Uani 1 1 d . . .
H11A H 0.1824 0.0917 0.3642 0.150 Uiso 1 1 calc R U .
H11B H 0.1706 0.1721 0.3977 0.150 Uiso 1 1 calc R U .
H11C H 0.1220 0.1620 0.3385 0.150 Uiso 1 1 calc R U .
C12 C 0.3503(17) 0.1593(11) 0.3676(11) 0.063(6) Uani 1 1 d . . .
H12A H 0.3556 0.1020 0.3676 0.095 Uiso 1 1 calc R U .
H12B H 0.4090 0.1824 0.3539 0.095 Uiso 1 1 calc R U .
H12C H 0.3383 0.1777 0.4053 0.095 Uiso 1 1 calc R U .
C21 C 0.1799(12) 0.3505(12) 0.5461(8) 0.049(4) Uani 1 1 d . . .
C22 C 0.2029(16) 0.4376(14) 0.5526(9) 0.063(6) Uani 1 1 d . . .
H22A H 0.1579 0.4688 0.5312 0.095 Uiso 1 1 calc R U .
H22B H 0.1987 0.4521 0.5917 0.095 Uiso 1 1 calc R U .
H22C H 0.2668 0.4476 0.5392 0.095 Uiso 1 1 calc R U .
C23 C 0.1846(16) 0.3311(17) 0.4876(9) 0.072(7) Uani 1 1 d . . .
H23A H 0.1387 0.3627 0.4672 0.108 Uiso 1 1 calc R U .
H23B H 0.2480 0.3421 0.4736 0.108 Uiso 1 1 calc R U .
H23C H 0.1704 0.2753 0.4825 0.108 Uiso 1 1 calc R U .
C24 C 0.0820(13) 0.335(2) 0.5715(12) 0.089(9) Uani 1 1 d . . .
H24A H 0.0342 0.3643 0.5512 0.133 Uiso 1 1 calc R U .
H24B H 0.0678 0.2784 0.5691 0.133 Uiso 1 1 calc R U .
H24C H 0.0818 0.3509 0.6104 0.133 Uiso 1 1 calc R U .
C25 C 0.3684(18) 0.1510(10) 0.5883(10) 0.065(6) Uani 1 1 d . . .
C26 C 0.360(2) 0.1481(14) 0.5265(13) 0.082(8) Uani 1 1 d . . .
H26A H 0.3437 0.0948 0.5149 0.123 Uiso 1 1 calc R U .
H26B H 0.3114 0.1847 0.5143 0.123 Uiso 1 1 calc R U .
H26C H 0.4207 0.1629 0.5099 0.123 Uiso 1 1 calc R U .
C27 C 0.270(2) 0.1282(12) 0.6159(13) 0.077(8) Uani 1 1 d . . .
H27A H 0.2519 0.0754 0.6040 0.116 Uiso 1 1 calc R U .
H27B H 0.2764 0.1293 0.6562 0.116 Uiso 1 1 calc R U .
H27C H 0.2221 0.1659 0.6044 0.116 Uiso 1 1 calc R U .
C28 C 0.444(2) 0.0967(16) 0.605(2) 0.140(19) Uani 1 1 d . . .
H28A H 0.4288 0.0434 0.5932 0.210 Uiso 1 1 calc R U .
H28B H 0.5037 0.1132 0.5886 0.210 Uiso 1 1 calc R U .
H28C H 0.4502 0.0976 0.6458 0.210 Uiso 1 1 calc R U .
C29 C 0.3693(14) 0.3676(12) 0.6958(8) 0.051(4) Uani 1 1 d . . .
C30 C 0.2821(14) 0.3164(15) 0.7103(8) 0.061(5) Uani 1 1 d . . .
H30A H 0.2743 0.3143 0.7505 0.092 Uiso 1 1 calc R U .
H30B H 0.2257 0.3394 0.6936 0.092 Uiso 1 1 calc R U .
H30C H 0.2913 0.2632 0.6959 0.092 Uiso 1 1 calc R U .
C31 C 0.4604(17) 0.334(3) 0.7194(10) 0.106(13) Uani 1 1 d . . .
H31A H 0.4542 0.3284 0.7595 0.158 Uiso 1 1 calc R U .
H31B H 0.4729 0.2830 0.7027 0.158 Uiso 1 1 calc R U .
H31C H 0.5125 0.3700 0.7111 0.158 Uiso 1 1 calc R U .
C32 C 0.3523(17) 0.4514(13) 0.7159(10) 0.067(6) Uani 1 1 d . . .
H32A H 0.3406 0.4510 0.7558 0.100 Uiso 1 1 calc R U .
H32B H 0.4078 0.4836 0.7080 0.100 Uiso 1 1 calc R U .
H32C H 0.2976 0.4734 0.6967 0.100 Uiso 1 1 calc R U .
C41 C 0.6789(14) 0.1201(9) 0.4185(11) 0.059(5) Uani 1 1 d . . .
C42 C 0.672(2) 0.0865(11) 0.3618(12) 0.087(8) Uani 1 1 d . . .
H42A H 0.6447 0.0338 0.3637 0.130 Uiso 1 1 calc R U .
H42B H 0.6317 0.1201 0.3389 0.130 Uiso 1 1 calc R U .
H42C H 0.7348 0.0836 0.3453 0.130 Uiso 1 1 calc R U .
C43 C 0.5877(14) 0.1262(12) 0.4486(19) 0.078(6) Uani 1 1 d . . .
H43A H 0.5612 0.0736 0.4537 0.116 Uiso 1 1 calc R U .
H43B H 0.5981 0.1507 0.4847 0.116 Uiso 1 1 calc R U .
H43C H 0.5438 0.1583 0.4270 0.116 Uiso 1 1 calc R U .
C44 C 0.7556(17) 0.0712(13) 0.4538(16) 0.092(9) Uani 1 1 d . . .
H44A H 0.7318 0.0181 0.4607 0.138 Uiso 1 1 calc R U .
H44B H 0.8146 0.0681 0.4330 0.138 Uiso 1 1 calc R U .
H44C H 0.7668 0.0977 0.4892 0.138 Uiso 1 1 calc R U .
C45 C 0.7400(13) 0.2825(11) 0.5641(7) 0.047(4) Uani 1 1 d . . .
C46 C 0.6463(14) 0.2621(15) 0.5897(9) 0.064(5) Uani 1 1 d . . .
H46A H 0.6409 0.2877 0.6258 0.097 Uiso 1 1 calc R U .
H46B H 0.5955 0.2803 0.5655 0.097 Uiso 1 1 calc R U .
H46C H 0.6417 0.2052 0.5943 0.097 Uiso 1 1 calc R U .
C47 C 0.8171(16) 0.2425(17) 0.5999(9) 0.073(7) Uani 1 1 d . . .
H47A H 0.8166 0.2651 0.6371 0.110 Uiso 1 1 calc R U .
H47B H 0.8045 0.1860 0.6022 0.110 Uiso 1 1 calc R U .
H47C H 0.8789 0.2510 0.5829 0.110 Uiso 1 1 calc R U .
C48 C 0.763(2) 0.3712(12) 0.5578(9) 0.075(8) Uani 1 1 d . . .
H48A H 0.7577 0.3969 0.5940 0.112 Uiso 1 1 calc R U .
H48B H 0.8269 0.3775 0.5436 0.112 Uiso 1 1 calc R U .
H48C H 0.7181 0.3952 0.5320 0.112 Uiso 1 1 calc R U .
C49 C 0.8982(10) 0.3099(10) 0.4043(8) 0.042(3) Uani 1 1 d . . .
C50 C 0.9431(11) 0.2474(9) 0.4424(10) 0.052(5) Uani 1 1 d . . .
H50A H 1.0061 0.2344 0.4287 0.078 Uiso 1 1 calc R U .
H50B H 0.9477 0.2681 0.4801 0.078 Uiso 1 1 calc R U .
H50C H 0.9039 0.2001 0.4424 0.078 Uiso 1 1 calc R U .
C51 C 0.9590(11) 0.3860(9) 0.4067(9) 0.044(4) Uani 1 1 d . . .
H51A H 1.0228 0.3744 0.3936 0.067 Uiso 1 1 calc R U .
H51B H 0.9307 0.4263 0.3831 0.067 Uiso 1 1 calc R U .
H51C H 0.9618 0.4051 0.4449 0.067 Uiso 1 1 calc R U .
C52 C 0.8914(14) 0.2837(14) 0.3458(8) 0.061(5) Uani 1 1 d . . .
H52A H 0.9542 0.2700 0.3321 0.092 Uiso 1 1 calc R U .
H52B H 0.8503 0.2376 0.3435 0.092 Uiso 1 1 calc R U .
H52C H 0.8651 0.3261 0.3232 0.092 Uiso 1 1 calc R U .

loop_
_atom_site_aniso_label
_atom_site_aniso_U_11
_atom_site_aniso_U_22
_atom_site_aniso_U_33
_atom_site_aniso_U_23
_atom_site_aniso_U_13
_atom_site_aniso_U_12
U1 0.02287(17) 0.01840(16) 0.02176(16) 0.00200(19) -0.0021(2) -0.00040(14)
Cs1 0.0440(5) 0.0342(4) 0.0813(8) 0.0233(5) 0.0306(5) 0.0149(4)
Cs2 0.064(3) 0.050(2) 0.0208(6) 0.0020(9) -0.0003(8) -0.0249(18)
Si1 0.045(3) 0.051(3) 0.047(3) -0.025(2) -0.021(2) 0.017(2)
Si2 0.0304(19) 0.036(2) 0.0330(19) 0.0096(16) 0.0007(16) -0.0055(16)
Si3 0.0274(15) 0.0255(14) 0.0384(16) 0.0104(19) -0.002(2) 0.0039(11)
O1 0.042(6) 0.023(4) 0.033(5) -0.001(4) -0.010(4) -0.004(4)
O2 0.050(8) 0.112(14) 0.069(9) -0.039(9) -0.012(7) 0.020(9)
O3 0.033(5) 0.054(6) 0.037(5) -0.006(5) -0.011(4) 0.014(5)
O4 0.063(9) 0.068(10) 0.081(10) -0.032(8) -0.007(8) -0.019(8)
O21 0.042(6) 0.029(5) 0.031(5) 0.004(4) 0.010(4) -0.007(4)
O22 0.053(7) 0.039(6) 0.048(6) 0.013(5) -0.002(5) -0.007(5)
O23 0.044(7) 0.047(7) 0.075(9) 0.021(6) 0.006(6) -0.004(5)
O24 0.050(7) 0.050(6) 0.024(5) 0.003(4) -0.002(4) -0.008(5)
O41 0.040(5) 0.027(4) 0.040(5) 0.007(5) 0.000(5) 0.012(3)
O42 0.051(6) 0.028(5) 0.056(7) 0.009(5) -0.007(5) -0.005(5)
O43 0.036(6) 0.050(6) 0.047(6) 0.013(5) -0.009(5) 0.003(5)
O44 0.024(5) 0.028(5) 0.044(5) 0.005(4) 0.000(4) 0.009(4)
N1 0.019(6) 0.045(8) 0.032(8) 0.000 0.000 0.000(5)
C1 0.043(10) 0.14(2) 0.057(12) -0.043(14) -0.007(9) -0.001(12)
C2 0.052(15) 0.25(4) 0.11(2) -0.02(3) 0.009(15) 0.06(2)
C3 0.08(2) 0.17(3) 0.11(3) -0.01(3) 0.014(18) -0.04(2)
C4 0.09(2) 0.22(4) 0.058(15) -0.03(2) -0.015(14) 0.05(2)
C5 0.043(9) 0.105(15) 0.042(8) 0.023(9) -0.011(7) 0.024(10)
C6 0.088(17) 0.097(18) 0.049(11) 0.007(11) -0.014(11) 0.030(15)
C7 0.090(16) 0.15(2) 0.071(14) -0.011(14) -0.021(12) 0.073(15)
C8 0.10(2) 0.16(3) 0.087(18) 0.033(19) -0.050(17) -0.05(2)
C9 0.039(10) 0.057(12) 0.12(2) -0.023(13) -0.005(11) -0.005(9)
C10 0.23(5) 0.09(2) 0.11(3) -0.08(2) 0.03(3) -0.05(3)
C11 0.12(3) 0.068(16) 0.12(2) -0.010(16) 0.02(2) -0.018(17)
C12 0.069(14) 0.028(8) 0.092(16) -0.010(9) -0.011(12) 0.012(8)
C21 0.035(8) 0.063(11) 0.048(9) 0.016(8) 0.000(7) 0.003(8)
C22 0.053(12) 0.070(13) 0.067(13) 0.023(11) 0.000(10) 0.013(10)
C23 0.048(11) 0.11(2) 0.056(12) 0.017(12) -0.013(9) -0.003(12)
C24 0.019(8) 0.15(3) 0.097(18) 0.023(18) 0.021(9) -0.002(12)
C25 0.085(15) 0.026(7) 0.085(15) 0.020(9) 0.018(12) -0.011(9)
C26 0.082(18) 0.046(11) 0.12(2) -0.017(13) 0.019(17) -0.005(12)
C27 0.073(17) 0.042(11) 0.12(2) 0.025(12) 0.017(16) -0.014(10)
C28 0.08(2) 0.049(14) 0.29(6) 0.06(2) 0.02(3) 0.012(14)
C29 0.043(9) 0.064(11) 0.046(9) 0.008(8) -0.001(7) -0.016(8)
C30 0.051(11) 0.085(15) 0.049(10) 0.011(10) 0.011(8) -0.023(11)
C31 0.052(13) 0.21(4) 0.054(13) 0.059(19) -0.019(11) -0.046(18)
C32 0.066(13) 0.064(12) 0.071(13) -0.018(10) 0.038(11) -0.021(10)
C41 0.047(10) 0.019(6) 0.110(17) 0.001(8) -0.015(10) 0.006(6)
C42 0.12(2) 0.022(8) 0.12(2) -0.020(11) -0.009(17) -0.009(10)
C43 0.052(10) 0.056(10) 0.124(18) -0.007(15) 0.00(2) -0.022(9)
C44 0.068(13) 0.050(10) 0.16(3) 0.061(16) -0.020(18) 0.000(10)
C45 0.045(9) 0.050(9) 0.047(9) 0.014(7) -0.009(7) 0.004(7)
C46 0.046(10) 0.091(16) 0.056(10) 0.000(11) -0.012(9) 0.011(11)
C47 0.053(12) 0.113(19) 0.053(11) 0.034(12) -0.002(9) 0.003(12)
C48 0.11(2) 0.058(13) 0.052(12) -0.011(9) -0.030(13) 0.016(12)
C49 0.021(6) 0.049(8) 0.058(9) -0.004(8) -0.004(6) 0.003(6)
C50 0.028(6) 0.038(7) 0.090(15) -0.002(10) 0.000(9) -0.004(6)
C51 0.025(6) 0.040(8) 0.068(11) 0.003(8) 0.004(7) -0.005(6)
C52 0.040(10) 0.079(14) 0.065(12) -0.017(10) 0.015(9) 0.000(9)

loop_
_atom_type_symbol
_atom_type_description
_atom_type_scat_dispersion_real
_atom_type_scat_dispersion_imag
_atom_type_scat_source
C C 0.0033 0.0016 'International Tables Vol C Tables 4.2.6.8 and 6.1.1.4'
H H 0.0000 0.0000 'International Tables Vol C Tables 4.2.6.8 and 6.1.1.4'
N N 0.0061 0.0033 'International Tables Vol C Tables 4.2.6.8 and 6.1.1.4'
O O 0.0106 0.0060 'International Tables Vol C Tables 4.2.6.8 and 6.1.1.4'
Si Si 0.0817 0.0704 'International Tables Vol C Tables 4.2.6.8 and 6.1.1.4'
Cs Cs -0.3680 2.1192 'International Tables Vol C Tables 4.2.6.8 and 6.1.1.4'
U U -9.6767 9.6646 'International Tables Vol C Tables 4.2.6.8 and 6.1.1.4'

loop_
_geom_angle_atom_site_label_1
_geom_angle_atom_site_label_2
_geom_angle_atom_site_label_3
_geom_angle
_geom_angle_site_symmetry_1
_geom_angle_site_symmetry_3
N1 U1 O21 102.4(6) . .
N1 U1 O41 102.8(2) . .
O21 U1 O41 112.4(4) . .
N1 U1 O1 103.2(5) . .
O21 U1 O1 114.4(4) . .
O41 U1 O1 118.8(4) . .
N1 U1 Cs1 59.6(2) . 2_665
O21 U1 Cs1 95.8(3) . 2_665
O41 U1 Cs1 150.1(3) . 2_665
O1 U1 Cs1 52.1(3) . 2_665
N1 U1 Cs2 55.7(6) . .
O21 U1 Cs2 54.5(3) . .
O41 U1 Cs2 94.8(3) . .
O1 U1 Cs2 144.7(3) . .
Cs1 U1 Cs2 93.56(5) 2_665 .
N1 U1 Cs1 56.7(2) . .
O21 U1 Cs1 136.8(3) . .
O41 U1 Cs1 50.6(2) . .
O1 U1 Cs1 107.4(3) . .
Cs1 U1 Cs1 101.77(3) 2_665 .
Cs2 U1 Cs1 85.08(6) . .
N1 U1 Cs2 52.8(6) . 2_665
O21 U1 Cs2 52.7(3) . 2_665
O41 U1 Cs2 103.6(3) . 2_665
O1 U1 Cs2 135.9(3) . 2_665
Cs1 U1 Cs2 85.11(4) 2_665 2_665
Cs2 U1 Cs2 8.93(7) . 2_665
Cs1 U1 Cs2 89.66(6) . 2_665
O44 Cs1 O1 178.8(3) . 2_665
O44 Cs1 O3 131.8(3) . 2_665
O1 Cs1 O3 49.4(3) 2_665 2_665
O44 Cs1 O41 49.5(3) . .
O1 Cs1 O41 129.4(3) 2_665 .
O3 Cs1 O41 147.1(3) 2_665 .
O44 Cs1 N1 112.8(2) . .
O1 Cs1 N1 66.0(2) 2_665 .
O3 Cs1 N1 109.8(3) 2_665 .
O41 Cs1 N1 64.68(19) . .
O44 Cs1 C7 93.6(4) . 2_665
O1 Cs1 C7 87.6(4) 2_665 2_665
O3 Cs1 C7 38.3(4) 2_665 2_665
O41 Cs1 C7 127.1(6) . 2_665
N1 Cs1 C7 142.2(6) . 2_665
O44 Cs1 Si1 157.2(2) . 2_665
O1 Cs1 Si1 24.0(2) 2_665 2_665
O3 Cs1 Si1 25.4(2) 2_665 2_665
O41 Cs1 Si1 144.5(2) . 2_665
N1 Cs1 Si1 87.5(2) . 2_665
C7 Cs1 Si1 63.6(4) 2_665 2_665
O44 Cs1 Si3 25.0(2) . .
O1 Cs1 Si3 153.9(2) 2_665 .
O3 Cs1 Si3 146.8(2) 2_665 .
O41 Cs1 Si3 24.55(17) . .
N1 Cs1 Si3 88.34(13) . .
C7 Cs1 Si3 112.2(5) 2_665 .
Si1 Cs1 Si3 163.51(13) 2_665 .
O44 Cs1 C51 38.8(3) . .
O1 Cs1 C51 142.1(3) 2_665 .
O3 Cs1 C51 103.5(3) 2_665 .
O41 Cs1 C51 88.0(3) . .
N1 Cs1 C51 146.7(4) . .
C7 Cs1 C51 69.5(5) 2_665 .
Si1 Cs1 C51 124.5(3) 2_665 .
Si3 Cs1 C51 63.5(2) . .
O44 Cs1 U1 142.1(2) . 2_665
O1 Cs1 U1 36.7(2) 2_665 2_665
O3 Cs1 U1 85.8(2) 2_665 2_665
O41 Cs1 U1 97.70(18) . 2_665
N1 Cs1 U1 33.629(15) . 2_665
C7 Cs1 U1 124.0(4) 2_665 2_665
Si1 Cs1 U1 60.55(7) 2_665 2_665
Si3 Cs1 U1 120.04(7) . 2_665
C51 Cs1 U1 153.1(3) . 2_665
O44 Cs1 U1 83.99(19) . .
O1 Cs1 U1 95.0(2) 2_665 .
O3 Cs1 U1 126.4(2) 2_665 .
O41 Cs1 U1 34.46(17) . .
N1 Cs1 U1 32.44(2) . .
C7 Cs1 U1 137.1(6) 2_665 .
Si1 Cs1 U1 112.04(9) 2_665 .
Si3 Cs1 U1 59.01(5) . .
C51 Cs1 U1 122.4(2) . .
U1 Cs1 U1 65.99(2) 2_665 .
O44 Cs1 Cs2 94.1(2) . .
O1 Cs1 Cs2 84.7(2) 2_665 .
O3 Cs1 Cs2 134.1(2) 2_665 .
O41 Cs1 Cs2 60.5(2) . .
N1 Cs1 Cs2 34.7(3) . .
C7 Cs1 Cs2 171.9(5) 2_665 .
Si1 Cs1 Cs2 108.69(9) 2_665 .
Si3 Cs1 Cs2 75.88(9) . .
C51 Cs1 Cs2 115.7(3) . .
U1 Cs1 Cs2 48.59(4) 2_665 .
U1 Cs1 Cs2 46.55(5) . .
Cs2 Cs2 O24 90.4(9) 2_665 2_665
Cs2 Cs2 O24 77.5(8) 2_665 .
O24 Cs2 O24 129.9(4) 2_665 .
Cs2 Cs2 O21 87.7(8) 2_665 .
O24 Cs2 O21 178.1(3) 2_665 .
O24 Cs2 O21 49.9(3) . .
Cs2 Cs2 O21 81.0(8) 2_665 2_665
O24 Cs2 O21 50.0(3) 2_665 2_665
O24 Cs2 O21 158.5(3) . 2_665
O21 Cs2 O21 129.2(4) . 2_665
Cs2 Cs2 N1 84.39(6) 2_665 .
O24 Cs2 N1 114.4(2) 2_665 .
O24 Cs2 N1 112.5(2) . .
O21 Cs2 N1 65.06(19) . .
O21 Cs2 N1 64.65(19) 2_665 .
Cs2 Cs2 C32 107.0(6) 2_665 2_665
O24 Cs2 C32 39.1(4) 2_665 2_665
O24 Cs2 C32 98.3(4) . 2_665
O21 Cs2 C32 142.0(4) . 2_665
O21 Cs2 C32 88.2(4) 2_665 2_665
N1 Cs2 C32 149.0(4) . 2_665
Cs2 Cs2 Si2 87.9(9) 2_665 2_665
O24 Cs2 Si2 25.3(2) 2_665 2_665
O24 Cs2 Si2 152.2(2) . 2_665
O21 Cs2 Si2 154.1(2) . 2_665
O21 Cs2 Si2 25.02(19) 2_665 2_665
N1 Cs2 Si2 89.14(11) . 2_665
C32 Cs2 Si2 63.2(3) 2_665 2_665
Cs2 Cs2 Si2 82.5(9) 2_665 .
O24 Cs2 Si2 155.2(2) 2_665 .
O24 Cs2 Si2 25.3(2) . .
O21 Cs2 Si2 24.6(2) . .
O21 Cs2 Si2 149.7(2) 2_665 .
N1 Cs2 Si2 88.63(11) . .
C32 Cs2 Si2 120.9(3) 2_665 .
Si2 Cs2 Si2 170.35(8) 2_665 .
Cs2 Cs2 U1 97.3(5) 2_665 .
O24 Cs2 U1 144.7(2) 2_665 .
O24 Cs2 U1 85.3(2) . .
O21 Cs2 U1 35.43(18) . .
O21 Cs2 U1 97.19(19) 2_665 .
N1 Cs2 U1 33.52(3) . .
C32 Cs2 U1 155.7(4) 2_665 .
Si2 Cs2 U1 120.35(10) 2_665 .
Si2 Cs2 U1 60.04(9) . .
Cs2 Cs2 C29 92.5(8) 2_665 2_665
O24 Cs2 C29 18.0(3) 2_665 2_665
O24 Cs2 C29 113.1(3) . 2_665
O21 Cs2 C29 162.4(3) . 2_665
O21 Cs2 C29 68.0(4) 2_665 2_665
N1 Cs2 C29 132.5(3) . 2_665
C32 Cs2 C29 22.9(4) 2_665 2_665
Si2 Cs2 C29 43.3(3) 2_665 2_665
Si2 Cs2 C29 138.1(3) . 2_665
U1 Cs2 C29 160.7(3) . 2_665
Cs2 Cs2 U1 73.7(5) 2_665 2_665
O24 Cs2 U1 83.9(2) 2_665 2_665
O24 Cs2 U1 135.4(2) . 2_665
O21 Cs2 U1 95.26(19) . 2_665
O21 Cs2 U1 34.08(18) 2_665 2_665
N1 Cs2 U1 32.18(3) . 2_665
C32 Cs2 U1 122.3(3) 2_665 2_665
Si2 Cs2 U1 59.09(9) 2_665 2_665
Si2 Cs2 U1 116.39(9) . 2_665
U1 Cs2 U1 65.70(3) . 2_665
C29 Cs2 U1 101.7(3) 2_665 2_665
O2 Si1 O1 118.4(8) . .
O2 Si1 O3 116.1(9) . .
O1 Si1 O3 106.1(6) . .
O2 Si1 O4 105.3(9) . .
O1 Si1 O4 109.3(8) . .
O3 Si1 O4 99.9(8) . .
O2 Si1 Cs1 141.5(8) . 2_665
O1 Si1 Cs1 52.8(4) . 2_665
O3 Si1 Cs1 53.4(4) . 2_665
O4 Si1 Cs1 112.9(6) . 2_665
O21 Si2 O22 113.9(6) . .
O21 Si2 O23 115.9(7) . .
O22 Si2 O23 104.4(7) . .
O21 Si2 O24 105.9(6) . .
O22 Si2 O24 112.3(7) . .
O23 Si2 O24 104.2(7) . .
O21 Si2 Cs2 57.9(4) . 2_665
O22 Si2 Cs2 122.8(5) . 2_665
O23 Si2 Cs2 131.2(5) . 2_665
O24 Si2 Cs2 48.9(4) . 2_665
O21 Si2 Cs2 55.5(4) . .
O22 Si2 Cs2 132.2(5) . .
O23 Si2 Cs2 122.4(5) . .
O24 Si2 Cs2 50.4(4) . .
O41 Si3 O43 115.6(7) . .
O41 Si3 O42 115.2(6) . .
O43 Si3 O42 104.8(6) . .
O41 Si3 O44 105.2(5) . .
O43 Si3 O44 111.0(6) . .
O42 Si3 O44 104.7(6) . .
O41 Si3 Cs1 54.6(4) . .
O43 Si3 Cs1 128.3(5) . .
O42 Si3 Cs1 125.8(5) . .
O44 Si3 Cs1 50.6(3) . .
Si1 O1 U1 164.2(7) . .
Si1 O1 Cs1 103.2(5) . 2_665
U1 O1 Cs1 91.3(3) . 2_665
C1 O2 Si1 132.5(14) . .
C5 O3 Si1 134.3(13) . .
C5 O3 Cs1 124.3(12) . 2_665
Si1 O3 Cs1 101.2(5) . 2_665
C9 O4 Si1 129.3(15) . .
Si2 O21 U1 169.6(7) . .
Si2 O21 Cs2 99.8(5) . .
U1 O21 Cs2 90.1(3) . .
Si2 O21 Cs2 97.1(5) . 2_665
U1 O21 Cs2 93.2(3) . 2_665
C21 O22 Si2 131.5(11) . .
C25 O23 Si2 131.7(14) . .
C29 O24 Si2 131.4(11) . .
C29 O24 Cs2 122.7(9) . 2_665
Si2 O24 Cs2 105.9(5) . 2_665
C29 O24 Cs2 123.3(9) . .
Si2 O24 Cs2 104.3(5) . .
Si3 O41 U1 164.2(6) . .
Si3 O41 Cs1 100.8(5) . .
U1 O41 Cs1 94.9(3) . .
C41 O42 Si3 131.9(13) . .
C45 O43 Si3 130.5(10) . .
C49 O44 Si3 131.7(9) . .
C49 O44 Cs1 122.4(9) . .
Si3 O44 Cs1 104.4(4) . .
U1 N1 U1 174.2(11) 2_665 .
U1 N1 Cs2 95.0(6) 2_665 .
U1 N1 Cs2 90.8(5) . .
U1 N1 Cs2 90.8(5) 2_665 2_665
U1 N1 Cs2 95.0(6) . 2_665
U1 N1 Cs1 86.8(2) 2_665 .
U1 N1 Cs1 90.9(2) . .
Cs2 N1 Cs1 108.9(3) . .
Cs2 N1 Cs1 119.1(4) 2_665 .
U1 N1 Cs1 90.9(2) 2_665 2_665
U1 N1 Cs1 86.8(2) . 2_665
Cs2 N1 Cs1 119.1(4) . 2_665
Cs2 N1 Cs1 108.9(3) 2_665 2_665
Cs1 N1 Cs1 132.0(6) . 2_665
C4 C1 C2 111.8(17) . .
C4 C1 C3 111.8(19) . .
C2 C1 C3 110.7(17) . .
C4 C1 O2 108(2) . .
C2 C1 O2 108(2) . .
C3 C1 O2 106.2(19) . .
C1 C2 H2A 109.5 . .
C1 C2 H2B 109.5 . .
H2A C2 H2B 109.5 . .
C1 C2 H2C 109.5 . .
H2A C2 H2C 109.5 . .
H2B C2 H2C 109.5 . .
C1 C3 H3A 109.5 . .
C1 C3 H3B 109.5 . .
H3A C3 H3B 109.5 . .
C1 C3 H3C 109.5 . .
H3A C3 H3C 109.5 . .
H3B C3 H3C 109.5 . .
C1 C4 H4A 109.5 . .
C1 C4 H4B 109.5 . .
H4A C4 H4B 109.5 . .
C1 C4 H4C 109.5 . .
H4A C4 H4C 109.5 . .
H4B C4 H4C 109.5 . .
O3 C5 C7 105.7(19) . .
O3 C5 C8 112.3(19) . .
C7 C5 C8 120(3) . .
O3 C5 C6 106.4(16) . .
C7 C5 C6 108(2) . .
C8 C5 C6 104(2) . .
C5 C6 H6A 109.5 . .
C5 C6 H6B 109.5 . .
H6A C6 H6B 109.5 . .
C5 C6 H6C 109.5 . .
H6A C6 H6C 109.5 . .
H6B C6 H6C 109.5 . .
C5 C7 Cs1 91.7(13) . 2_665
C5 C7 H7A 109.5 . .
Cs1 C7 H7A 158.8 2_665 .
C5 C7 H7B 109.5 . .
Cs1 C7 H7B 61.4 2_665 .
H7A C7 H7B 109.5 . .
C5 C7 H7C 109.5 . .
Cs1 C7 H7C 61.1 2_665 .
H7A C7 H7C 109.5 . .
H7B C7 H7C 109.5 . .
C5 C8 H8A 109.5 . .
C5 C8 H8B 109.5 . .
H8A C8 H8B 109.5 . .
C5 C8 H8C 109.5 . .
H8A C8 H8C 109.5 . .
H8B C8 H8C 109.5 . .
O4 C9 C12 114.1(18) . .
O4 C9 C10 114(3) . .
C12 C9 C10 116(3) . .
O4 C9 C11 105.3(19) . .
C12 C9 C11 105(2) . .
C10 C9 C11 100(2) . .
C9 C10 H10A 109.5 . .
C9 C10 H10B 109.5 . .
H10A C10 H10B 109.5 . .
C9 C10 H10C 109.5 . .
H10A C10 H10C 109.5 . .
H10B C10 H10C 109.5 . .
C9 C11 H11A 109.5 . .
C9 C11 H11B 109.5 . .
H11A C11 H11B 109.5 . .
C9 C11 H11C 109.5 . .
H11A C11 H11C 109.5 . .
H11B C11 H11C 109.5 . .
C9 C12 H12A 109.5 . .
C9 C12 H12B 109.5 . .
H12A C12 H12B 109.5 . .
C9 C12 H12C 109.5 . .
H12A C12 H12C 109.5 . .
H12B C12 H12C 109.5 . .
O22 C21 C23 111.4(17) . .
O22 C21 C22 108.9(15) . .
C23 C21 C22 108.2(18) . .
O22 C21 C24 106.5(16) . .
C23 C21 C24 112.9(19) . .
C22 C21 C24 109(2) . .
C21 C22 H22A 109.5 . .
C21 C22 H22B 109.5 . .
H22A C22 H22B 109.5 . .
C21 C22 H22C 109.5 . .
H22A C22 H22C 109.5 . .
H22B C22 H22C 109.5 . .
C21 C23 H23A 109.5 . .
C21 C23 H23B 109.5 . .
H23A C23 H23B 109.5 . .
C21 C23 H23C 109.5 . .
H23A C23 H23C 109.5 . .
H23B C23 H23C 109.5 . .
C21 C24 H24A 109.5 . .
C21 C24 H24B 109.5 . .
H24A C24 H24B 109.5 . .
C21 C24 H24C 109.5 . .
H24A C24 H24C 109.5 . .
H24B C24 H24C 109.5 . .
O23 C25 C28 108(2) . .
O23 C25 C26 110.9(16) . .
C28 C25 C26 108(3) . .
O23 C25 C27 107.8(18) . .
C28 C25 C27 112(2) . .
C26 C25 C27 110(2) . .
C25 C26 H26A 109.5 . .
C25 C26 H26B 109.5 . .
H26A C26 H26B 109.5 . .
C25 C26 H26C 109.5 . .
H26A C26 H26C 109.5 . .
H26B C26 H26C 109.5 . .
C25 C27 H27A 109.5 . .
C25 C27 H27B 109.5 . .
H27A C27 H27B 109.5 . .
C25 C27 H27C 109.5 . .
H27A C27 H27C 109.5 . .
H27B C27 H27C 109.5 . .
C25 C28 H28A 109.5 . .
C25 C28 H28B 109.5 . .
H28A C28 H28B 109.5 . .
C25 C28 H28C 109.5 . .
H28A C28 H28C 109.5 . .
H28B C28 H28C 109.5 . .
O24 C29 C31 104.9(17) . .
O24 C29 C32 105.7(15) . .
C31 C29 C32 111(2) . .
O24 C29 C30 113.1(15) . .
C31 C29 C30 112.5(18) . .
C32 C29 C30 109.1(17) . .
C31 C29 Cs2 97.9(12) . 2_665
C32 C29 Cs2 72.6(10) . 2_665
C30 C29 Cs2 145.2(13) . 2_665
C29 C30 H30A 109.5 . .
C29 C30 H30B 109.5 . .
H30A C30 H30B 109.5 . .
C29 C30 H30C 109.5 . .
H30A C30 H30C 109.5 . .
H30B C30 H30C 109.5 . .
C29 C31 H31A 109.5 . .
C29 C31 H31B 109.5 . .
H31A C31 H31B 109.5 . .
C29 C31 H31C 109.5 . .
H31A C31 H31C 109.5 . .
H31B C31 H31C 109.5 . .
C29 C32 Cs2 84.5(10) . 2_665
C29 C32 H32A 109.5 . .
Cs2 C32 H32A 154.9 2_665 .
C29 C32 H32B 109.5 . .
Cs2 C32 H32B 45.4 2_665 .
H32A C32 H32B 109.5 . .
C29 C32 H32C 109.5 . .
Cs2 C32 H32C 83.8 2_665 .
H32A C32 H32C 109.5 . .
H32B C32 H32C 109.5 . .
O42 C41 C43 110.5(14) . .
O42 C41 C42 104.4(18) . .
C43 C41 C42 115(2) . .
O42 C41 C44 105.7(15) . .
C43 C41 C44 111(2) . .
C42 C41 C44 110(2) . .
C41 C42 H42A 109.5 . .
C41 C42 H42B 109.5 . .
H42A C42 H42B 109.5 . .
C41 C42 H42C 109.5 . .
H42A C42 H42C 109.5 . .
H42B C42 H42C 109.5 . .
C41 C43 H43A 109.5 . .
C41 C43 H43B 109.5 . .
H43A C43 H43B 109.5 . .
C41 C43 H43C 109.5 . .
H43A C43 H43C 109.5 . .
H43B C43 H43C 109.5 . .
C41 C44 H44A 109.5 . .
C41 C44 H44B 109.5 . .
H44A C44 H44B 109.5 . .
C41 C44 H44C 109.5 . .
H44A C44 H44C 109.5 . .
H44B C44 H44C 109.5 . .
O43 C45 C46 109.2(16) . .
O43 C45 C48 109.4(15) . .
C46 C45 C48 117(2) . .
O43 C45 C47 104.4(16) . .
C46 C45 C47 107.1(15) . .
C48 C45 C47 109.5(19) . .
C45 C46 H46A 109.5 . .
C45 C46 H46B 109.5 . .
H46A C46 H46B 109.5 . .
C45 C46 H46C 109.5 . .
H46A C46 H46C 109.5 . .
H46B C46 H46C 109.5 . .
C45 C47 H47A 109.5 . .
C45 C47 H47B 109.5 . .
H47A C47 H47B 109.5 . .
C45 C47 H47C 109.5 . .
H47A C47 H47C 109.5 . .
H47B C47 H47C 109.5 . .
C45 C48 H48A 109.5 . .
C45 C48 H48B 109.5 . .
H48A C48 H48B 109.5 . .
C45 C48 H48C 109.5 . .
H48A C48 H48C 109.5 . .
H48B C48 H48C 109.5 . .
O44 C49 C52 108.8(13) . .
O44 C49 C50 110.2(14) . .
C52 C49 C50 112.7(16) . .
O44 C49 C51 107.5(13) . .
C52 C49 C51 108.7(16) . .
C50 C49 C51 108.8(13) . .
C49 C50 H50A 109.5 . .
C49 C50 H50B 109.5 . .
H50A C50 H50B 109.5 . .
C49 C50 H50C 109.5 . .
H50A C50 H50C 109.5 . .
H50B C50 H50C 109.5 . .
C49 C51 Cs1 81.6(8) . .
C49 C51 H51A 109.5 . .
Cs1 C51 H51A 154.6 . .
C49 C51 H51B 109.5 . .
Cs1 C51 H51B 45.4 . .
H51A C51 H51B 109.5 . .
C49 C51 H51C 109.5 . .
Cs1 C51 H51C 86.8 . .
H51A C51 H51C 109.5 . .
H51B C51 H51C 109.5 . .
C49 C52 H52A 109.5 . .
C49 C52 H52B 109.5 . .
H52A C52 H52B 109.5 . .
C49 C52 H52C 109.5 . .
H52A C52 H52C 109.5 . .
H52B C52 H52C 109.5 . .

loop_
_geom_bond_atom_site_label_1
_geom_bond_atom_site_label_2
_geom_bond_distance
_geom_bond_site_symmetry_2
U1 N1 2.1495(12) .
U1 O21 2.256(10) .
U1 O41 2.276(9) .
U1 O1 2.314(11) .
U1 Cs1 3.8751(11) 2_665
U1 Cs2 3.892(3) .
Cs1 O44 2.986(9) .
Cs1 O1 3.058(10) 2_665
Cs1 O3 3.059(11) 2_665
Cs1 O41 3.108(10) .
Cs1 N1 3.348(8) .
Cs1 C7 3.74(3) 2_665
Cs1 Si1 3.738(5) 2_665
Cs1 Si3 3.744(3) .
Cs1 C51 3.860(17) .
Cs1 U1 3.8750(11) 2_665
Cs2 Cs2 0.629(5) 2_665
Cs2 O24 2.940(12) 2_665
Cs2 O24 3.011(12) .
Cs2 O21 3.168(12) .
Cs2 O21 3.205(12) 2_665
Cs2 N1 3.22(2) .
Cs2 C32 3.75(2) 2_665
Cs2 Si2 3.756(6) 2_665
Cs2 Si2 3.785(6) .
Cs2 C29 3.909(18) 2_665
Si1 O2 1.531(16) .
Si1 O1 1.561(11) .
Si1 O3 1.635(12) .
Si1 O4 1.722(17) .
Si1 Cs1 3.738(5) 2_665
Si2 O21 1.601(11) .
Si2 O22 1.612(14) .
Si2 O23 1.655(13) .
Si2 O24 1.668(12) .
Si2 Cs2 3.756(6) 2_665
Si3 O41 1.584(9) .
Si3 O43 1.620(12) .
Si3 O42 1.634(12) .
Si3 O44 1.633(11) .
O1 Cs1 3.058(10) 2_665
O2 C1 1.48(3) .
O3 C5 1.446(19) .
O3 Cs1 3.059(11) 2_665
O4 C9 1.35(3) .
O21 Cs2 3.205(12) 2_665
O22 C21 1.42(2) .
O23 C25 1.40(2) .
O24 C29 1.44(2) .
O24 Cs2 2.940(12) 2_665
O42 C41 1.45(2) .
O43 C45 1.46(2) .
O44 C49 1.436(17) .
N1 U1 2.1495(11) 2_665
N1 Cs2 3.22(2) 2_665
N1 Cs1 3.348(8) 2_665
C1 C4 1.42(3) .
C1 C2 1.43(3) .
C1 C3 1.44(3) .
C2 H2A 0.9800 .
C2 H2B 0.9800 .
C2 H2C 0.9800 .
C3 H3A 0.9800 .
C3 H3B 0.9800 .
C3 H3C 0.9800 .
C4 H4A 0.9800 .
C4 H4B 0.9800 .
C4 H4C 0.9800 .
C5 C7 1.46(3) .
C5 C8 1.54(4) .
C5 C6 1.58(3) .
C6 H6A 0.9800 .
C6 H6B 0.9800 .
C6 H6C 0.9800 .
C7 Cs1 3.74(3) 2_665
C7 H7A 0.9800 .
C7 H7B 0.9800 .
C7 H7C 0.9800 .
C8 H8A 0.9800 .
C8 H8B 0.9800 .
C8 H8C 0.9800 .
C9 C12 1.48(3) .
C9 C10 1.51(4) .
C9 C11 1.63(4) .
C10 H10A 0.9800 .
C10 H10B 0.9800 .
C10 H10C 0.9800 .
C11 H11A 0.9800 .
C11 H11B 0.9800 .
C11 H11C 0.9800 .
C12 H12A 0.9800 .
C12 H12B 0.9800 .
C12 H12C 0.9800 .
C21 C23 1.46(3) .
C21 C22 1.53(3) .
C21 C24 1.55(2) .
C22 H22A 0.9800 .
C22 H22B 0.9800 .
C22 H22C 0.9800 .
C23 H23A 0.9800 .
C23 H23B 0.9800 .
C23 H23C 0.9800 .
C24 H24A 0.9800 .
C24 H24B 0.9800 .
C24 H24C 0.9800 .
C25 C28 1.48(4) .
C25 C26 1.50(4) .
C25 C27 1.59(3) .
C26 H26A 0.9800 .
C26 H26B 0.9800 .
C26 H26C 0.9800 .
C27 H27A 0.9800 .
C27 H27B 0.9800 .
C27 H27C 0.9800 .
C28 H28A 0.9800 .
C28 H28B 0.9800 .
C28 H28C 0.9800 .
C29 C31 1.52(3) .
C29 C32 1.53(3) .
C29 C30 1.56(2) .
C29 Cs2 3.909(18) 2_665
C30 H30A 0.9800 .
C30 H30B 0.9800 .
C30 H30C 0.9800 .
C31 H31A 0.9800 .
C31 H31B 0.9800 .
C31 H31C 0.9800 .
C32 Cs2 3.75(2) 2_665
C32 H32A 0.9800 .
C32 H32B 0.9800 .
C32 H32C 0.9800 .
C41 C43 1.49(3) .
C41 C42 1.49(3) .
C41 C44 1.62(3) .
C42 H42A 0.9800 .
C42 H42B 0.9800 .
C42 H42C 0.9800 .
C43 H43A 0.9800 .
C43 H43B 0.9800 .
C43 H43C 0.9800 .
C44 H44A 0.9800 .
C44 H44B 0.9800 .
C44 H44C 0.9800 .
C45 C46 1.51(3) .
C45 C48 1.55(3) .
C45 C47 1.55(3) .
C46 H46A 0.9800 .
C46 H46B 0.9800 .
C46 H46C 0.9800 .
C47 H47A 0.9800 .
C47 H47B 0.9800 .
C47 H47C 0.9800 .
C48 H48A 0.9800 .
C48 H48B 0.9800 .
C48 H48C 0.9800 .
C49 C52 1.49(3) .
C49 C50 1.55(2) .
C49 C51 1.56(2) .
C50 H50A 0.9800 .
C50 H50B 0.9800 .
C50 H50C 0.9800 .
C51 H51A 0.9800 .
C51 H51B 0.9800 .
C51 H51C 0.9800 .
C52 H52A 0.9800 .
C52 H52B 0.9800 .
C52 H52C 0.9800 .

loop_
_geom_torsion_atom_site_label_1
_geom_torsion_atom_site_label_2
_geom_torsion_atom_site_label_3
_geom_torsion_atom_site_label_4
_geom_torsion
_geom_torsion_site_symmetry_1
_geom_torsion_site_symmetry_4
O2 Si1 O1 U1 -21(3) . .
O3 Si1 O1 U1 -154(2) . .
O4 Si1 O1 U1 99(3) . .
Cs1 Si1 O1 U1 -156(3) 2_665 .
O2 Si1 O1 Cs1 135.0(10) . 2_665
O3 Si1 O1 Cs1 2.4(7) . 2_665
O4 Si1 O1 Cs1 -104.5(7) . 2_665
O1 Si1 O2 C1 -36(3) . .
O3 Si1 O2 C1 92(2) . .
O4 Si1 O2 C1 -158(2) . .
Cs1 Si1 O2 C1 29(3) 2_665 .
O2 Si1 O3 C5 49(2) . .
O1 Si1 O3 C5 -177.5(16) . .
O4 Si1 O3 C5 -64.0(18) . .
Cs1 Si1 O3 C5 -175.2(19) 2_665 .
O2 Si1 O3 Cs1 -136.2(8) . 2_665
O1 Si1 O3 Cs1 -2.4(7) . 2_665
O4 Si1 O3 Cs1 111.2(6) . 2_665
O2 Si1 O4 C9 41(2) . .
O1 Si1 O4 C9 -87(2) . .
O3 Si1 O4 C9 162(2) . .
Cs1 Si1 O4 C9 -144(2) 2_665 .
O22 Si2 O21 U1 -72(4) . .
O23 Si2 O21 U1 49(4) . .
O24 Si2 O21 U1 164(4) . .
Cs2 Si2 O21 U1 173(4) 2_665 .
Cs2 Si2 O21 U1 162(4) . .
O22 Si2 O21 Cs2 126.0(6) . .
O23 Si2 O21 Cs2 -112.9(7) . .
O24 Si2 O21 Cs2 2.1(6) . .
Cs2 Si2 O21 Cs2 11.11(11) 2_665 .
O22 Si2 O21 Cs2 114.9(6) . 2_665
O23 Si2 O21 Cs2 -124.0(6) . 2_665
O24 Si2 O21 Cs2 -9.0(6) . 2_665
Cs2 Si2 O21 Cs2 -11.11(11) . 2_665
O21 Si2 O22 C21 -31.8(18) . .
O23 Si2 O22 C21 -159.2(16) . .
O24 Si2 O22 C21 88.6(17) . .
Cs2 Si2 O22 C21 34.2(18) 2_665 .
Cs2 Si2 O22 C21 32.5(19) . .
O21 Si2 O23 C25 -82.2(18) . .
O22 Si2 O23 C25 43.9(19) . .
O24 Si2 O23 C25 161.8(17) . .
Cs2 Si2 O23 C25 -151.0(15) 2_665 .
Cs2 Si2 O23 C25 -146.3(16) . .
O21 Si2 O24 C29 -171.1(15) . .
O22 Si2 O24 C29 64.1(17) . .
O23 Si2 O24 C29 -48.3(17) . .
Cs2 Si2 O24 C29 178.8(18) 2_665 .
Cs2 Si2 O24 C29 -168.8(18) . .
O21 Si2 O24 Cs2 10.1(7) . 2_665
O22 Si2 O24 Cs2 -114.8(6) . 2_665
O23 Si2 O24 Cs2 132.9(6) . 2_665
Cs2 Si2 O24 Cs2 12.39(13) . 2_665
O21 Si2 O24 Cs2 -2.3(7) . .
O22 Si2 O24 Cs2 -127.1(6) . .
O23 Si2 O24 Cs2 120.5(6) . .
Cs2 Si2 O24 Cs2 -12.39(13) 2_665 .
O43 Si3 O41 U1 -58(3) . .
O42 Si3 O41 U1 64(3) . .
O44 Si3 O41 U1 179(3) . .
Cs1 Si3 O41 U1 -179(3) . .
O43 Si3 O41 Cs1 120.2(6) . .
O42 Si3 O41 Cs1 -117.2(6) . .
O44 Si3 O41 Cs1 -2.5(7) . .
O41 Si3 O42 C41 -82.6(16) . .
O43 Si3 O42 C41 45.6(16) . .
O44 Si3 O42 C41 162.4(14) . .
Cs1 Si3 O42 C41 -145.9(13) . .
O41 Si3 O43 C45 -37.3(16) . .
O42 Si3 O43 C45 -165.3(14) . .
O44 Si3 O43 C45 82.3(15) . .
Cs1 Si3 O43 C45 26.6(16) . .
O41 Si3 O44 C49 -163.6(13) . .
O43 Si3 O44 C49 70.8(15) . .
O42 Si3 O44 C49 -41.8(15) . .
Cs1 Si3 O44 C49 -166.3(15) . .
O41 Si3 O44 Cs1 2.7(7) . .
O43 Si3 O44 Cs1 -123.0(6) . .
O42 Si3 O44 Cs1 124.5(5) . .
Si1 O2 C1 C4 -154(2) . .
Si1 O2 C1 C2 85(3) . .
Si1 O2 C1 C3 -34(3) . .
Si1 O3 C5 C7 174.0(19) . .
Cs1 O3 C5 C7 0(3) 2_665 .
Si1 O3 C5 C8 42(3) . .
Cs1 O3 C5 C8 -133(2) 2_665 .
Si1 O3 C5 C6 -71(3) . .
Cs1 O3 C5 C6 114.4(17) 2_665 .
O3 C5 C7 Cs1 0.2(17) . 2_665
C8 C5 C7 Cs1 128.1(19) . 2_665
C6 C5 C7 Cs1 -113.4(16) . 2_665
Si1 O4 C9 C12 48(3) . .
Si1 O4 C9 C10 -89(3) . .
Si1 O4 C9 C11 162.6(17) . .
Si2 O22 C21 C23 77(2) . .
Si2 O22 C21 C22 -42(2) . .
Si2 O22 C21 C24 -159.3(17) . .
Si2 O23 C25 C28 158(2) . .
Si2 O23 C25 C26 40(3) . .
Si2 O23 C25 C27 -81(2) . .
Si2 O24 C29 C31 97(2) . .
Cs2 O24 C29 C31 -84(2) 2_665 .
Cs2 O24 C29 C31 -70(2) . .
Si2 O24 C29 C32 -145.2(14) . .
Cs2 O24 C29 C32 33.5(19) 2_665 .
Cs2 O24 C29 C32 47.9(19) . .
Si2 O24 C29 C30 -26(3) . .
Cs2 O24 C29 C30 152.8(14) 2_665 .
Cs2 O24 C29 C30 167.1(13) . .
Si2 O24 C29 Cs2 -179(2) . 2_665
Cs2 O24 C29 Cs2 14.4(2) . 2_665
O24 C29 C32 Cs2 -21.5(12) . 2_665
C31 C29 C32 Cs2 91.9(14) . 2_665
C30 C29 C32 Cs2 -143.3(14) . 2_665
Si3 O42 C41 C43 36(3) . .
Si3 O42 C41 C42 160.1(16) . .
Si3 O42 C41 C44 -84(2) . .
Si3 O43 C45 C46 92.6(17) . .
Si3 O43 C45 C48 -36(2) . .
Si3 O43 C45 C47 -153.2(14) . .
Si3 O44 C49 C52 83.9(19) . .
Cs1 O44 C49 C52 -80.3(15) . .
Si3 O44 C49 C50 -40.1(19) . .
Cs1 O44 C49 C50 155.7(10) . .
Si3 O44 C49 C51 -158.5(12) . .
Cs1 O44 C49 C51 37.3(17) . .
O44 C49 C51 Cs1 -23.6(11) . .
C52 C49 C51 Cs1 94.1(12) . .
C50 C49 C51 Cs1 -142.8(13) . .

loop_
_publcif_info_datablock.id
_publcif_info_datablock.publ_exptl
_publcif_info_datablock.publ_geom
_publcif_info_datablock.structure
{06c0ceee-0c9a-41af-8cba-0180f496c115} y y y

loop_
_publcif_info_exptl_table_extra_item
sin_theta_over_lambda_max

loop_
_publcif_info_tables.block_id
_publcif_info_tables.reference_item
{06c0ceee-0c9a-41af-8cba-0180f496c115} '_publcif_info_datablock.publ_exptl'
